data_7709113
loop_
_publ_author_name
'Shao, Dong'
'Moorthy, Shruti'
'Yang, Xiaodong'
'Yang, Jiong'
'Shi, Le'
'Singh, Saurabh Kumar'
'Tian, Zhengfang'

_publ_section_title
;
 Tuning the structure and magnetic properties via distinct pyridine
 derivatives in cobalt(ii) coordination polymers
;
_journal_name_full 'Dalton Transactions'
_journal_paper_doi 10.1039/D1DT03489H
_journal_year 2022
_chemical_formula_moiety 'C62 H34 Cl8 Co2 N8 O4'
_chemical_formula_sum 'C62 H34 Cl8 Co2 N8 O4'
_chemical_formula_weight 1356.43
_space_group_crystal_system triclinic
_space_group_IT_number 2
_space_group_name_Hall '-P 1'
_space_group_name_H-M_alt 'P -1'
_atom_sites_solution_hydrogens geom
_atom_sites_solution_primary iterative
_audit_creation_date 2021-05-23
_audit_creation_method
;
Olex2 1.3
(compiled 2020.11.12 svn.r5f609507 for OlexSys, GUI svn.r6272)
;
_audit_update_record
;
2021-05-23 deposited with the CCDC.	2021-12-03 downloaded from the CCDC.
;
_cell_angle_alpha 106.618(2)
_cell_angle_beta 91.972(2)
_cell_angle_gamma 93.195(2)
_cell_formula_units_Z 2
_cell_length_a 13.1978(6)
_cell_length_b 14.2062(6)
_cell_length_c 16.6293(7)
_cell_measurement_reflns_used 9973
_cell_measurement_temperature 111.98
_cell_measurement_theta_max 2.23
_cell_measurement_theta_min 27.09
_cell_volume 2978.8(2)
_computing_cell_refinement 'SAINT V8.38A (Bruker, 2018)'
_computing_data_reduction 'SAINT V8.38A (Bruker, 2018)'
_computing_molecular_graphics 'Olex2 1.3 (Dolomanov et al., 2009)'
_computing_publication_material 'Olex2 1.3 (Dolomanov et al., 2009)'
_computing_structure_refinement 'XL  (Sheldrick, 2008)'
_computing_structure_solution 'olex2.solve 1.3 (Bourhis et al., 2015)'
_diffrn_ambient_temperature 111.98
_diffrn_measured_fraction_theta_full 0.998
_diffrn_measured_fraction_theta_max 0.997
_diffrn_measurement_device_type 'Bruker APEX-II CCD'
_diffrn_measurement_method '\f and \w scans'
_diffrn_radiation_type MoK\a
_diffrn_radiation_wavelength 0.71073
_diffrn_reflns_av_R_equivalents 0.1072
_diffrn_reflns_av_unetI/netI 0.1045
_diffrn_reflns_Laue_measured_fraction_full 0.998
_diffrn_reflns_Laue_measured_fraction_max 0.997
_diffrn_reflns_limit_h_max 16
_diffrn_reflns_limit_h_min -16
_diffrn_reflns_limit_k_max 16
_diffrn_reflns_limit_k_min -18
_diffrn_reflns_limit_l_max 21
_diffrn_reflns_limit_l_min -21
_diffrn_reflns_number 44458
_diffrn_reflns_point_group_measured_fraction_full 0.998
_diffrn_reflns_point_group_measured_fraction_max 0.997
_diffrn_reflns_theta_full 25.242
_diffrn_reflns_theta_max 27.153
_diffrn_reflns_theta_min 2.235
_diffrn_source_current 1.2
_diffrn_source_power 0.0576
_diffrn_source_voltage 48.0
_diffrn_standards_number 0
_exptl_absorpt_coefficient_mu 0.971
_exptl_absorpt_correction_T_max 0.935
_exptl_absorpt_correction_T_min 0.727
_exptl_absorpt_correction_type multi-scan
_exptl_crystal_density_diffrn 1.512
_exptl_crystal_description block
_exptl_crystal_F_000 1368
_exptl_crystal_size_max 0.35
_exptl_crystal_size_mid 0.18
_exptl_crystal_size_min 0.07
_refine_diff_density_max 1.005
_refine_diff_density_min -0.975
_refine_diff_density_rms 0.104
_refine_ls_extinction_method none
_refine_ls_goodness_of_fit_ref 1.039
_refine_ls_hydrogen_treatment constr
_refine_ls_matrix_type full
_refine_ls_number_parameters 757
_refine_ls_number_reflns 13189
_refine_ls_number_restraints 12
_refine_ls_restrained_S_all 1.057
_refine_ls_R_factor_all 0.1078
_refine_ls_R_factor_gt 0.0624
_refine_ls_shift/su_max 0.002
_refine_ls_shift/su_mean 0.000
_refine_ls_structure_factor_coef Fsqd
_refine_ls_weighting_details 'w=1/[\s^2^(Fo^2^)+(0.0677P)^2^+3.1744P] where P=(Fo^2^+2Fc^2^)/3'
_refine_ls_weighting_scheme calc
_refine_ls_wR_factor_gt 0.1486
_refine_ls_wR_factor_ref 0.1802
_reflns_Friedel_coverage 0.000
_reflns_number_gt 8610
_reflns_number_total 13189
_reflns_threshold_expression 'I > 2\s(I)'
_cod_data_source_file d1dt03489h2.cif
_cod_data_source_block 2
_cod_database_code 7709113
_shelx_shelxl_version_number 2017/1
_shelx_space_group_comment
;
The symmetry employed for this shelxl refinement is uniquely defined
by the following loop, which should always be used as a source of
symmetry information in preference to the above space-group names.
They are only intended as comments.
;
_shelx_estimated_absorpt_t_max 0.935
_shelx_estimated_absorpt_t_min 0.727
_olex2_refinement_description
;
1. Fixed Uiso
 At 1.2 times of:
  All C(H) groups
2. Uiso/Uaniso restraints and constraints
Uanis(C62) \\sim Ueq: with sigma of 0.01 and sigma for terminal atoms of 0.02
Uanis(C63) \\sim Ueq: with sigma of 0.01 and sigma for terminal atoms of 0.02
3.a Aromatic/amide H refined with riding coordinates:
 C10(H10), C11(H11), C12(H12), C13(H13), C15(H15), C17(H17), C20(H20),
 C22(H22), C23(H23), C25(H25), C26(H26), C27(H27), C29(H29), C31(H31), C32(H32),
  C33(H33), C39(H39), C40(H40), C42(H42), C43(H43), C44(H44), C47(H47),
 C49(H49), C50(H50), C52(H52), C54(H54), C56(H56), C57(H57), C58(H58), C59(H59),
  C60(H60), C61(H61), C62(H62), C63(H63)
;
_olex2_submission_special_instructions 'No special instructions were received'

loop_
_space_group_symop_operation_xyz
'x, y, z'
'-x, -y, -z'

loop_
_atom_site_label
_atom_site_type_symbol
_atom_site_fract_x
_atom_site_fract_y
_atom_site_fract_z
_atom_site_U_iso_or_equiv
_atom_site_adp_type
_atom_site_occupancy
_atom_site_site_symmetry_order
_atom_site_calc_flag
_atom_site_refinement_flags_posn
_atom_site_refinement_flags_adp
_atom_site_refinement_flags_occupancy
_atom_site_disorder_assembly
_atom_site_disorder_group
Co1 Co 1.01552(4) 0.12985(4) 0.26901(3) 0.03057(15) Uani 1 1 d . . . . .
Co2 Co 0.53684(5) 0.56012(4) 0.24015(3) 0.03916(18) Uani 1 1 d . . . . .
Cl1 Cl 0.68981(8) 0.73211(8) 0.04727(6) 0.0361(3) Uani 1 1 d . . . . .
Cl2 Cl 0.90640(9) 0.39693(8) 0.51562(7) 0.0416(3) Uani 1 1 d . . . . .
Cl3 Cl 0.35057(8) 0.85866(9) 0.60284(6) 0.0426(3) Uani 1 1 d . . . . .
Cl4 Cl 1.04002(9) 0.71991(11) 0.22121(7) 0.0543(4) Uani 1 1 d . . . . .
Cl5 Cl 1.13249(11) -0.16917(10) 0.05683(7) 0.0562(4) Uani 1 1 d . . . . .
Cl6 Cl 0.34879(10) 0.46615(10) 0.46275(10) 0.0629(4) Uani 1 1 d . . . . .
Cl7 Cl 1.50008(10) -0.04003(11) 0.21148(11) 0.0757(5) Uani 1 1 d . . . . .
Cl8 Cl 0.77646(13) 0.09252(12) 0.62622(8) 0.0752(5) Uani 1 1 d . . . . .
O1 O 1.0631(2) 0.0104(2) 0.18012(18) 0.0398(7) Uani 1 1 d . . . . .
O2 O 0.9757(2) 0.2388(2) 0.36984(17) 0.0326(6) Uani 1 1 d . . . . .
O3 O 0.6018(2) 0.6119(2) 0.15052(15) 0.0351(7) Uani 1 1 d . . . . .
O4 O 0.4745(3) 0.5205(2) 0.33679(16) 0.0397(7) Uani 1 1 d . . . . .
N1 N 0.5365(3) 0.4057(3) 0.1782(2) 0.0377(9) Uani 1 1 d . . . . .
N2 N 0.3873(3) 0.5564(2) 0.17932(18) 0.0324(8) Uani 1 1 d . . . . .
N3 N 0.5260(4) 0.7014(3) 0.3286(2) 0.0675(16) Uani 1 1 d . . . . .
N4 N 0.6957(4) 0.5661(3) 0.2774(2) 0.0505(11) Uani 1 1 d . . . . .
N5 N 1.1749(3) 0.1381(2) 0.3034(2) 0.0351(8) Uani 1 1 d . . . . .
N6 N 0.9600(3) 0.0464(3) 0.3502(2) 0.0400(9) Uani 1 1 d . . . . .
N7 N 0.8733(3) 0.0967(3) 0.1958(2) 0.0350(8) Uani 1 1 d . . . . .
N8 N 0.0371(2) 0.2441(2) 0.2064(2) 0.0287(7) Uani 1 1 d . . . . .
C1 C 1.2229(3) 0.0641(3) 0.2514(2) 0.0280(8) Uani 1 1 d . . . . .
C2 C 0.6968(3) 0.6389(3) 0.1663(2) 0.0284(9) Uani 1 1 d . . . . .
C3 C 1.1584(3) -0.0037(3) 0.1868(2) 0.0301(9) Uani 1 1 d . . . . .
C4 C 0.1960(3) 0.5210(3) 0.0896(2) 0.0322(9) Uani 1 1 d . . . . .
C5 C 0.7537(4) 0.6139(3) 0.2326(2) 0.0336(10) Uani 1 1 d . . . . .
C6 C 0.0268(3) 0.3750(3) 0.1087(2) 0.0301(9) Uani 1 1 d . . . . .
C7 C 0.0162(3) 0.4428(3) 0.0556(2) 0.0303(9) Uani 1 1 d . . . . .
C8 C 0.9337(3) 0.2089(3) 0.4286(2) 0.0317(9) Uani 1 1 d . . . . .
C9 C 1.3290(3) 0.0552(3) 0.2612(2) 0.0294(9) Uani 1 1 d . . . . .
C10 C 0.0997(3) 0.2409(3) 0.1439(3) 0.0329(9) Uani 1 1 d . . . . .
H10 H 0.147865 0.192123 0.132535 0.039 Uiso 1 1 calc R U . . .
C11 C 0.0976(3) 0.3054(3) 0.0953(2) 0.0328(9) Uani 1 1 d . . . . .
H11 H 0.144880 0.301566 0.052802 0.039 Uiso 1 1 calc R U . . .
C12 C 0.2866(4) 0.5284(3) 0.0506(2) 0.0367(10) Uani 1 1 d . . . . .
H12 H 0.284920 0.521134 -0.008028 0.044 Uiso 1 1 calc R U . . .
C13 C 0.2999(4) 0.5500(3) 0.2171(2) 0.0362(10) Uani 1 1 d . . . . .
H13 H 0.303674 0.557696 0.275846 0.043 Uiso 1 1 calc R U . . .
C14 C 0.9098(3) 0.6896(3) 0.2018(2) 0.0341(9) Uani 1 1 d . . . . .
C15 C 0.8586(3) 0.7181(3) 0.1410(2) 0.0322(9) Uani 1 1 d . . . . .
H15 H 0.893826 0.755014 0.109930 0.039 Uiso 1 1 calc R U . . .
C16 C 0.8584(4) 0.6378(3) 0.2511(2) 0.0336(9) Uani 1 1 d . . . . .
C17 C 0.2056(4) 0.5331(3) 0.1764(2) 0.0336(9) Uani 1 1 d . . . . .
H17 H 0.146696 0.529509 0.206915 0.040 Uiso 1 1 calc R U . . .
C18 C 0.7541(3) 0.6931(3) 0.1239(2) 0.0272(8) Uani 1 1 d . . . . .
C19 C 0.6905(3) 0.0596(3) 0.0974(3) 0.0386(10) Uani 1 1 d . . . . .
C20 C 0.3791(4) 0.5463(3) 0.0960(2) 0.0356(10) Uani 1 1 d . . . . .
H20 H 0.439195 0.551745 0.067347 0.043 Uiso 1 1 calc R U . . .
C21 C 0.8964(3) 0.2702(3) 0.5009(3) 0.0336(9) Uani 1 1 d . . . . .
C22 C 0.6955(3) 0.1161(3) 0.1815(3) 0.0380(10) Uani 1 1 d . . . . .
H22 H 0.636127 0.143120 0.206854 0.046 Uiso 1 1 calc R U . . .
C23 C 0.6067(4) 0.2665(3) 0.0844(3) 0.0387(10) Uani 1 1 d . . . . .
H23 H 0.659501 0.241275 0.048628 0.046 Uiso 1 1 calc R U . . .
C24 C 0.0960(3) 0.5061(3) 0.0433(2) 0.0326(9) Uani 1 1 d . . . . .
C25 C -0.0291(3) 0.3141(3) 0.2211(3) 0.0365(10) Uani 1 1 d . . . . .
H25 H -0.072223 0.319624 0.266599 0.044 Uiso 1 1 calc R U . . .
C26 C 0.4534(4) 0.2457(3) 0.1510(3) 0.0420(11) Uani 1 1 d . . . . .
H26 H 0.398392 0.205276 0.161159 0.050 Uiso 1 1 calc R U . . .
C27 C 0.0778(3) 0.5614(3) -0.0122(2) 0.0340(10) Uani 1 1 d . . . . .
H27 H 0.131606 0.604033 -0.021002 0.041 Uiso 1 1 calc R U . . .
C28 C 0.5268(3) 0.2043(3) 0.0960(3) 0.0365(10) Uani 1 1 d . . . . .
C29 C 0.7868(3) 0.1326(3) 0.2277(3) 0.0365(10) Uani 1 1 d . . . . .
H29 H 0.788512 0.171184 0.284816 0.044 Uiso 1 1 calc R U . . .
C30 C 0.9225(3) 0.1055(3) 0.4204(2) 0.0355(10) Uani 1 1 d . . . . .
C31 C 0.8693(4) 0.0426(3) 0.1152(3) 0.0401(10) Uani 1 1 d . . . . .
H31 H 0.929779 0.016273 0.091633 0.048 Uiso 1 1 calc R U . . .
C32 C -0.0381(4) 0.3789(3) 0.1733(3) 0.0373(10) Uani 1 1 d . . . . .
H32 H -0.088398 0.425615 0.184573 0.045 Uiso 1 1 calc R U . . .
C33 C 0.7806(4) 0.0236(3) 0.0649(3) 0.0417(11) Uani 1 1 d . . . . .
H33 H 0.781369 -0.014479 0.007781 0.050 Uiso 1 1 calc R U . . .
C34 C 0.5159(4) 0.0987(3) 0.0492(3) 0.0413(11) Uani 1 1 d . . . . .
C35 C 0.4481(3) 0.5936(3) 0.3967(2) 0.0368(10) Uani 1 1 d . . . . .
C37 C 1.2060(4) -0.0825(3) 0.1352(2) 0.0398(11) Uani 1 1 d . . . . .
C38 C 0.3892(3) 0.7586(3) 0.5251(2) 0.0373(10) Uani 1 1 d . . . . .
C39 C 0.3611(3) 0.6651(4) 0.5253(3) 0.0417(11) Uani 1 1 d . . . . .
H39 H 0.321373 0.654851 0.569018 0.050 Uiso 1 1 calc R U . . .
C40 C 0.4606(4) 0.3456(3) 0.1907(3) 0.0393(10) Uani 1 1 d . . . . .
H40 H 0.410043 0.372761 0.228230 0.047 Uiso 1 1 calc R U . . .
C41 C 0.8739(4) 0.0662(4) 0.4803(3) 0.0473(12) Uani 1 1 d . . . . .
C42 C 1.3829(3) 0.1273(3) 0.3272(3) 0.0365(10) Uani 1 1 d . . . . .
H42 H 1.454055 0.124651 0.335997 0.044 Uiso 1 1 calc R U . . .
C43 C 0.6076(4) 0.3659(3) 0.1262(2) 0.0392(11) Uani 1 1 d . . . . .
H43 H 0.661776 0.408232 0.117440 0.047 Uiso 1 1 calc R U . . .
C44 C 1.2274(4) 0.2039(4) 0.3647(3) 0.0483(12) Uani 1 1 d . . . . .
H44 H 1.193113 0.255086 0.400984 0.058 Uiso 1 1 calc R U . . .
C45 C 0.8382(4) 0.1350(4) 0.5508(3) 0.0478(13) Uani 1 1 d . . . . .
C46 C 1.3698(3) -0.0258(4) 0.2049(3) 0.0410(11) Uani 1 1 d . . . . .
C47 C 0.5752(4) -0.0630(3) -0.0031(3) 0.0439(11) Uani 1 1 d . . . . .
H47 H 0.627599 -0.106858 -0.005813 0.053 Uiso 1 1 calc R U . . .
C48 C 0.3894(3) 0.5841(3) 0.4625(3) 0.0380(10) Uani 1 1 d . . . . .
C49 C 1.3330(4) 0.2009(4) 0.3784(3) 0.0455(11) Uani 1 1 d . . . . .
H49 H 1.369128 0.249697 0.422975 0.055 Uiso 1 1 calc R U . . .
C50 C 0.8481(3) 0.2338(4) 0.5610(3) 0.0399(10) Uani 1 1 d . . . . .
H50 H 0.822197 0.278186 0.608788 0.048 Uiso 1 1 calc R U . . .
C51 C 0.4747(4) 0.6927(3) 0.3969(2) 0.0443(12) Uani 1 1 d . . . . .
C52 C 1.3105(4) -0.0927(4) 0.1445(3) 0.0509(13) Uani 1 1 d . . . . .
H52 H 1.340200 -0.147168 0.108049 0.061 Uiso 1 1 calc R U . . .
C53 C 0.5930(4) 0.0341(3) 0.0469(3) 0.0414(11) Uani 1 1 d . . . . .
C54 C 0.9025(4) 0.6095(3) 0.3189(3) 0.0475(12) Uani 1 1 d . . . . .
H54 H 0.972837 0.624620 0.334348 0.057 Uiso 1 1 calc R U . . .
C55 C 0.4475(4) 0.7757(3) 0.4605(2) 0.0484(13) Uani 1 1 d . . . . .
C56 C 0.9533(5) -0.0503(3) 0.3366(3) 0.0552(14) Uani 1 1 d . . . . .
H56 H 0.981266 -0.090896 0.287917 0.066 Uiso 1 1 calc R U . . .
C57 C 0.8681(5) -0.0375(4) 0.4631(3) 0.0648(18) Uani 1 1 d . . . . .
H57 H 0.837450 -0.067279 0.501499 0.078 Uiso 1 1 calc R U . . .
C58 C 0.8435(5) 0.5605(4) 0.3619(3) 0.0652(17) Uani 1 1 d . . . . .
H58 H 0.872632 0.540361 0.406785 0.078 Uiso 1 1 calc R U . . .
C59 C 0.7400(5) 0.5403(4) 0.3393(3) 0.0681(19) Uani 1 1 d . . . . .
H59 H 0.699770 0.506460 0.369906 0.082 Uiso 1 1 calc R U . . .
C60 C 0.9058(5) -0.0943(4) 0.3925(3) 0.0695(19) Uani 1 1 d . . . . .
H60 H 0.900266 -0.163985 0.380546 0.083 Uiso 1 1 calc R U . . .
C61 C 0.4799(7) 0.8684(4) 0.4537(3) 0.103(3) Uani 1 1 d . . . . .
H61 H 0.464213 0.926259 0.495433 0.124 Uiso 1 1 calc R U . . .
C62 C 0.5545(7) 0.7897(4) 0.3250(3) 0.097(3) Uani 1 1 d . U . . .
H62 H 0.590818 0.795850 0.278269 0.117 Uiso 1 1 calc R U . . .
C63 C 0.5338(8) 0.8756(5) 0.3871(4) 0.116(3) Uani 1 1 d . U . . .
H63 H 0.557229 0.938339 0.382807 0.139 Uiso 1 1 calc R U . . .

loop_
_atom_site_aniso_label
_atom_site_aniso_U_11
_atom_site_aniso_U_22
_atom_site_aniso_U_33
_atom_site_aniso_U_23
_atom_site_aniso_U_13
_atom_site_aniso_U_12
Co1 0.0265(3) 0.0244(3) 0.0418(3) 0.0141(2) -0.0152(2) -0.0029(2)
Co2 0.0646(4) 0.0300(3) 0.0200(2) 0.0091(2) -0.0095(2) -0.0239(3)
Cl1 0.0304(5) 0.0517(7) 0.0387(5) 0.0308(5) 0.0051(4) 0.0115(5)
Cl2 0.0444(7) 0.0339(6) 0.0530(6) 0.0217(5) 0.0030(5) 0.0081(5)
Cl3 0.0299(6) 0.0590(7) 0.0384(5) 0.0158(5) -0.0044(4) -0.0077(5)
Cl4 0.0322(6) 0.0948(10) 0.0382(5) 0.0183(6) 0.0038(5) 0.0269(6)
Cl5 0.0626(8) 0.0546(8) 0.0362(5) -0.0073(5) 0.0146(5) -0.0259(6)
Cl6 0.0540(8) 0.0509(8) 0.1053(11) 0.0526(8) 0.0316(8) 0.0095(6)
Cl7 0.0315(7) 0.0659(10) 0.1112(12) -0.0058(8) 0.0271(8) -0.0022(6)
Cl8 0.1036(12) 0.0833(11) 0.0465(6) 0.0438(7) -0.0202(7) -0.0462(9)
O1 0.0384(19) 0.0302(17) 0.0476(16) 0.0094(13) -0.0212(14) 0.0008(13)
O2 0.0333(16) 0.0257(15) 0.0419(15) 0.0165(12) -0.0046(13) -0.0036(12)
O3 0.0490(19) 0.0343(16) 0.0209(12) 0.0116(11) -0.0091(12) -0.0184(14)
O4 0.058(2) 0.0354(17) 0.0251(13) 0.0137(12) -0.0112(13) -0.0182(15)
N1 0.048(2) 0.031(2) 0.0332(17) 0.0139(15) -0.0130(16) -0.0186(17)
N2 0.047(2) 0.0256(18) 0.0225(14) 0.0054(12) 0.0002(15) -0.0085(15)
N3 0.134(5) 0.036(2) 0.0222(16) -0.0011(15) 0.016(2) -0.037(3)
N4 0.082(3) 0.036(2) 0.0314(17) 0.0185(15) -0.0278(19) -0.035(2)
N5 0.030(2) 0.0240(19) 0.0463(19) 0.0053(14) -0.0175(15) -0.0018(15)
N6 0.049(2) 0.029(2) 0.0437(19) 0.0188(15) -0.0268(17) -0.0091(17)
N7 0.032(2) 0.040(2) 0.0377(17) 0.0234(15) -0.0161(15) -0.0111(16)
N8 0.0224(17) 0.0278(18) 0.0387(17) 0.0138(14) 0.0013(14) 0.0019(14)
C1 0.032(2) 0.023(2) 0.0330(18) 0.0161(15) -0.0066(16) 0.0011(16)
C2 0.046(3) 0.0176(19) 0.0194(15) 0.0031(13) -0.0066(16) -0.0015(17)
C3 0.038(2) 0.028(2) 0.0288(17) 0.0174(16) -0.0078(17) -0.0037(17)
C4 0.050(3) 0.022(2) 0.0229(17) 0.0063(14) 0.0013(17) -0.0101(18)
C5 0.057(3) 0.019(2) 0.0237(17) 0.0074(14) -0.0123(18) -0.0060(18)
C6 0.036(2) 0.026(2) 0.0282(17) 0.0085(15) 0.0044(17) -0.0082(17)
C7 0.042(3) 0.027(2) 0.0205(16) 0.0060(14) 0.0044(16) -0.0089(18)
C8 0.030(2) 0.030(2) 0.039(2) 0.0193(17) -0.0164(17) -0.0068(17)
C9 0.026(2) 0.036(2) 0.0325(18) 0.0200(17) -0.0025(16) 0.0000(17)
C10 0.022(2) 0.032(2) 0.044(2) 0.0090(18) 0.0046(18) 0.0044(17)
C11 0.025(2) 0.042(3) 0.0297(18) 0.0072(17) 0.0060(16) -0.0043(18)
C12 0.050(3) 0.038(2) 0.0213(17) 0.0104(16) 0.0024(18) -0.014(2)
C13 0.052(3) 0.034(2) 0.0214(17) 0.0075(15) 0.0022(18) -0.007(2)
C14 0.033(2) 0.041(3) 0.0268(18) 0.0044(16) 0.0004(17) 0.0136(19)
C15 0.029(2) 0.041(2) 0.0291(18) 0.0127(17) 0.0063(17) 0.0123(18)
C16 0.051(3) 0.020(2) 0.0268(18) 0.0017(14) -0.0103(18) 0.0072(18)
C17 0.047(3) 0.030(2) 0.0223(17) 0.0067(15) 0.0039(18) -0.0067(19)
C18 0.034(2) 0.028(2) 0.0239(16) 0.0127(15) 0.0015(16) 0.0106(17)
C19 0.037(3) 0.030(2) 0.052(2) 0.0245(19) -0.028(2) -0.0128(19)
C20 0.049(3) 0.035(2) 0.0198(16) 0.0068(15) 0.0015(17) -0.009(2)
C21 0.029(2) 0.032(2) 0.043(2) 0.0194(18) -0.0119(18) -0.0044(18)
C22 0.031(2) 0.043(3) 0.045(2) 0.025(2) -0.0126(19) -0.0081(19)
C23 0.048(3) 0.028(2) 0.041(2) 0.0159(18) -0.014(2) -0.012(2)
C24 0.043(3) 0.029(2) 0.0224(16) 0.0044(15) 0.0031(17) -0.0114(18)
C25 0.037(3) 0.037(3) 0.047(2) 0.0257(19) 0.019(2) 0.0150(19)
C26 0.041(3) 0.029(2) 0.059(3) 0.024(2) -0.022(2) -0.017(2)
C27 0.048(3) 0.028(2) 0.0250(17) 0.0086(15) 0.0024(18) -0.0124(18)
C28 0.037(3) 0.028(2) 0.046(2) 0.0188(18) -0.027(2) -0.0087(18)
C29 0.026(2) 0.051(3) 0.039(2) 0.027(2) -0.0108(18) -0.0106(19)
C30 0.041(3) 0.032(2) 0.035(2) 0.0174(17) -0.0213(18) -0.0081(19)
C31 0.035(3) 0.040(3) 0.047(2) 0.018(2) -0.0175(19) -0.005(2)
C32 0.048(3) 0.031(2) 0.041(2) 0.0195(18) 0.020(2) 0.014(2)
C33 0.044(3) 0.033(3) 0.048(2) 0.0155(19) -0.024(2) -0.008(2)
C34 0.042(3) 0.024(2) 0.059(3) 0.0198(19) -0.028(2) -0.0122(19)
C35 0.040(3) 0.042(3) 0.0293(19) 0.0188(18) -0.0169(18) -0.019(2)
C37 0.047(3) 0.042(3) 0.0286(19) 0.0099(17) 0.0077(19) -0.013(2)
C38 0.030(2) 0.051(3) 0.0297(19) 0.0138(18) -0.0076(17) -0.010(2)
C39 0.022(2) 0.060(3) 0.055(3) 0.035(2) 0.003(2) 0.002(2)
C40 0.044(3) 0.032(2) 0.043(2) 0.0157(18) -0.014(2) -0.017(2)
C41 0.064(3) 0.042(3) 0.041(2) 0.028(2) -0.025(2) -0.022(2)
C42 0.031(2) 0.038(3) 0.042(2) 0.0160(19) -0.0091(18) -0.0013(19)
C43 0.053(3) 0.032(2) 0.0322(19) 0.0143(17) -0.009(2) -0.018(2)
C44 0.036(3) 0.034(3) 0.062(3) -0.005(2) -0.019(2) 0.006(2)
C45 0.057(3) 0.052(3) 0.039(2) 0.030(2) -0.022(2) -0.025(2)
C46 0.028(2) 0.046(3) 0.050(2) 0.016(2) 0.017(2) -0.004(2)
C47 0.040(3) 0.029(2) 0.064(3) 0.023(2) -0.033(2) -0.0099(19)
C48 0.028(2) 0.042(3) 0.052(2) 0.029(2) -0.007(2) -0.0049(19)
C49 0.035(3) 0.036(3) 0.054(3) 0.000(2) -0.022(2) 0.001(2)
C50 0.036(3) 0.051(3) 0.037(2) 0.024(2) -0.0136(18) -0.008(2)
C51 0.070(3) 0.039(3) 0.0201(17) 0.0099(16) -0.0059(19) -0.028(2)
C52 0.048(3) 0.043(3) 0.052(3) -0.002(2) 0.028(2) -0.009(2)
C53 0.041(3) 0.028(2) 0.057(3) 0.0211(19) -0.029(2) -0.0106(19)
C54 0.071(4) 0.034(3) 0.034(2) 0.0075(18) -0.022(2) 0.003(2)
C55 0.071(4) 0.043(3) 0.0254(19) 0.0076(18) -0.008(2) -0.032(2)
C56 0.092(4) 0.026(3) 0.045(2) 0.0143(19) -0.035(3) -0.015(2)
C57 0.111(5) 0.041(3) 0.047(3) 0.033(2) -0.034(3) -0.033(3)
C58 0.113(5) 0.042(3) 0.041(2) 0.022(2) -0.040(3) -0.020(3)
C59 0.115(5) 0.051(3) 0.042(2) 0.034(2) -0.048(3) -0.044(3)
C60 0.124(6) 0.029(3) 0.056(3) 0.024(2) -0.038(3) -0.027(3)
C61 0.204(9) 0.044(3) 0.039(3) -0.015(2) 0.047(4) -0.059(4)
C62 0.189(7) 0.045(3) 0.047(3) 0.002(2) 0.053(4) -0.042(4)
C63 0.224(8) 0.044(3) 0.067(3) -0.003(3) 0.068(5) -0.049(4)

loop_
_atom_type_symbol
_atom_type_description
_atom_type_scat_dispersion_real
_atom_type_scat_dispersion_imag
_atom_type_scat_source
C C 0.0033 0.0016 'International Tables Vol C Tables 4.2.6.8 and 6.1.1.4'
H H 0.0000 0.0000 'International Tables Vol C Tables 4.2.6.8 and 6.1.1.4'
Cl Cl 0.1484 0.1585 'International Tables Vol C Tables 4.2.6.8 and 6.1.1.4'
Co Co 0.3494 0.9721 'International Tables Vol C Tables 4.2.6.8 and 6.1.1.4'
N N 0.0061 0.0033 'International Tables Vol C Tables 4.2.6.8 and 6.1.1.4'
O O 0.0106 0.0060 'International Tables Vol C Tables 4.2.6.8 and 6.1.1.4'

loop_
_geom_angle_atom_site_label_1
_geom_angle_atom_site_label_2
_geom_angle_atom_site_label_3
_geom_angle
_geom_angle_site_symmetry_1
_geom_angle_site_symmetry_3
_geom_angle_publ_flag
O1 Co1 N5 78.30(12) . . ?
O1 Co1 N6 95.00(13) . . ?
O1 Co1 N7 84.80(13) . . ?
O1 Co1 N8 100.95(12) . 1_655 ?
O2 Co1 O1 171.63(11) . . ?
O2 Co1 N5 97.41(12) . . ?
O2 Co1 N6 78.45(12) . . ?
O2 Co1 N7 100.30(13) . . ?
O2 Co1 N8 86.28(11) . 1_655 ?
N5 Co1 N6 98.71(14) . . ?
N5 Co1 N7 161.41(14) . . ?
N5 Co1 N8 91.91(13) . 1_655 ?
N6 Co1 N8 162.36(13) . 1_655 ?
N7 Co1 N6 90.36(13) . . ?
N7 Co1 N8 83.69(12) . 1_655 ?
O3 Co2 N1 98.80(12) . . ?
O3 Co2 N2 90.26(12) . . ?
O3 Co2 N3 95.71(12) . . ?
O3 Co2 N4 78.95(12) . . ?
O4 Co2 O3 174.92(12) . . ?
O4 Co2 N1 86.12(12) . . ?
O4 Co2 N2 91.22(12) . . ?
O4 Co2 N3 79.32(13) . . ?
O4 Co2 N4 99.79(13) . . ?
N1 Co2 N2 87.47(13) . . ?
N1 Co2 N4 91.13(15) . . ?
N3 Co2 N1 165.29(13) . . ?
N3 Co2 N2 94.85(18) . . ?
N3 Co2 N4 89.32(19) . . ?
N4 Co2 N2 168.78(12) . . ?
C3 O1 Co1 115.1(3) . . ?
C8 O2 Co1 115.2(3) . . ?
C2 O3 Co2 113.9(2) . . ?
C35 O4 Co2 114.2(2) . . ?
C40 N1 Co2 118.8(3) . . ?
C43 N1 Co2 123.2(3) . . ?
C43 N1 C40 118.0(4) . . ?
C13 N2 Co2 123.6(3) . . ?
C13 N2 C20 116.3(4) . . ?
C20 N2 Co2 119.5(3) . . ?
C51 N3 Co2 110.6(3) . . ?
C62 N3 Co2 130.9(3) . . ?
C62 N3 C51 118.4(4) . . ?
C5 N4 Co2 110.9(3) . . ?
C59 N4 Co2 130.0(4) . . ?
C59 N4 C5 118.7(5) . . ?
C1 N5 Co1 111.8(3) . . ?
C44 N5 Co1 128.6(3) . . ?
C44 N5 C1 119.5(4) . . ?
C30 N6 Co1 111.5(3) . . ?
C56 N6 Co1 128.5(3) . . ?
C56 N6 C30 119.8(4) . . ?
C29 N7 Co1 121.6(3) . . ?
C31 N7 Co1 120.8(3) . . ?
C31 N7 C29 117.5(4) . . ?
C10 N8 Co1 125.1(3) . 1_455 ?
C25 N8 Co1 117.0(2) . 1_455 ?
C25 N8 C10 116.9(3) . . ?
N5 C1 C3 115.0(4) . . ?
N5 C1 C9 122.0(4) . . ?
C9 C1 C3 123.1(4) . . ?
O3 C2 C5 120.8(3) . . ?
O3 C2 C18 125.2(3) . . ?
C18 C2 C5 114.1(4) . . ?
O1 C3 C1 119.8(4) . . ?
O1 C3 C37 124.7(4) . . ?
C37 C3 C1 115.5(4) . . ?
C12 C4 C17 115.7(4) . . ?
C12 C4 C24 122.0(3) . . ?
C17 C4 C24 122.2(4) . . ?
N4 C5 C2 113.8(4) . . ?
N4 C5 C16 122.4(4) . . ?
C16 C5 C2 123.8(4) . . ?
C11 C6 C7 122.7(3) . . ?
C11 C6 C32 117.4(3) . . ?
C32 C6 C7 119.9(4) . . ?
C24 C7 C6 123.7(4) . . ?
C27 C7 C6 117.4(3) 2_565 . ?
C27 C7 C24 118.7(4) 2_565 . ?
O2 C8 C21 124.9(4) . . ?
O2 C8 C30 119.6(4) . . ?
C21 C8 C30 115.6(4) . . ?
C42 C9 C1 116.9(4) . . ?
C46 C9 C1 116.9(4) . . ?
C46 C9 C42 126.2(4) . . ?
N8 C10 H10 118.4 . . ?
N8 C10 C11 123.2(4) . . ?
C11 C10 H10 118.4 . . ?
C6 C11 C10 119.7(3) . . ?
C6 C11 H11 120.1 . . ?
C10 C11 H11 120.1 . . ?
C4 C12 H12 119.5 . . ?
C20 C12 C4 121.0(3) . . ?
C20 C12 H12 119.5 . . ?
N2 C13 H13 117.9 . . ?
N2 C13 C17 124.2(3) . . ?
C17 C13 H13 117.9 . . ?
C15 C14 Cl4 119.8(3) . . ?
C15 C14 C16 120.9(4) . . ?
C16 C14 Cl4 119.2(3) . . ?
C14 C15 H15 119.8 . . ?
C14 C15 C18 120.4(4) . . ?
C18 C15 H15 119.8 . . ?
C5 C16 C14 117.3(3) . . ?
C5 C16 C54 116.9(4) . . ?
C14 C16 C54 125.8(4) . . ?
C4 C17 H17 119.9 . . ?
C13 C17 C4 120.1(4) . . ?
C13 C17 H17 119.9 . . ?
C2 C18 Cl1 116.9(3) . . ?
C2 C18 C15 123.5(3) . . ?
C15 C18 Cl1 119.6(3) . . ?
C22 C19 C53 121.8(4) . . ?
C33 C19 C22 116.6(4) . . ?
C33 C19 C53 121.5(4) . . ?
N2 C20 C12 122.7(4) . . ?
N2 C20 H20 118.6 . . ?
C12 C20 H20 118.6 . . ?
C8 C21 Cl2 118.6(3) . . ?
C8 C21 C50 122.6(4) . . ?
C50 C21 Cl2 118.8(3) . . ?
C19 C22 H22 120.1 . . ?
C29 C22 C19 119.8(4) . . ?
C29 C22 H22 120.1 . . ?
C28 C23 H23 120.7 . . ?
C43 C23 H23 120.7 . . ?
C43 C23 C28 118.6(4) . . ?
C7 C24 C4 123.3(4) . . ?
C27 C24 C4 118.6(4) . . ?
C27 C24 C7 118.1(4) . . ?
N8 C25 H25 118.4 . . ?
N8 C25 C32 123.2(3) . . ?
C32 C25 H25 118.4 . . ?
C28 C26 H26 120.1 . . ?
C40 C26 H26 120.1 . . ?
C40 C26 C28 119.9(4) . . ?
C7 C27 H27 118.4 2_565 . ?
C24 C27 C7 123.2(4) . 2_565 ?
C24 C27 H27 118.4 . . ?
C23 C28 C26 117.7(4) . . ?
C23 C28 C34 122.2(4) . . ?
C26 C28 C34 120.0(4) . . ?
N7 C29 C22 123.0(4) . . ?
N7 C29 H29 118.5 . . ?
C22 C29 H29 118.5 . . ?
N6 C30 C8 115.1(4) . . ?
N6 C30 C41 121.7(4) . . ?
C41 C30 C8 123.2(4) . . ?
N7 C31 H31 118.7 . . ?
N7 C31 C33 122.6(4) . . ?
C33 C31 H31 118.7 . . ?
C6 C32 H32 120.2 . . ?
C25 C32 C6 119.5(4) . . ?
C25 C32 H32 120.2 . . ?
C19 C33 H33 119.8 . . ?
C31 C33 C19 120.4(4) . . ?
C31 C33 H33 119.8 . . ?
C47 C34 C28 117.5(4) 2_655 . ?
C47 C34 C53 118.9(4) 2_655 . ?
C53 C34 C28 123.5(4) . . ?
O4 C35 C48 124.4(4) . . ?
O4 C35 C51 120.4(4) . . ?
C48 C35 C51 115.2(4) . . ?
C3 C37 Cl5 118.3(4) . . ?
C3 C37 C52 122.0(4) . . ?
C52 C37 Cl5 119.7(3) . . ?
C39 C38 Cl3 120.4(3) . . ?
C39 C38 C55 120.5(4) . . ?
C55 C38 Cl3 119.1(4) . . ?
C38 C39 H39 119.4 . . ?
C38 C39 C48 121.2(4) . . ?
C48 C39 H39 119.4 . . ?
N1 C40 C26 122.2(5) . . ?
N1 C40 H40 118.9 . . ?
C26 C40 H40 118.9 . . ?
C45 C41 C30 116.4(4) . . ?
C45 C41 C57 127.1(4) . . ?
C57 C41 C30 116.6(5) . . ?
C9 C42 H42 120.0 . . ?
C49 C42 C9 120.0(4) . . ?
C49 C42 H42 120.0 . . ?
N1 C43 C23 123.6(4) . . ?
N1 C43 H43 118.2 . . ?
C23 C43 H43 118.2 . . ?
N5 C44 H44 118.9 . . ?
N5 C44 C49 122.1(4) . . ?
C49 C44 H44 118.9 . . ?
C41 C45 Cl8 119.1(4) . . ?
C50 C45 Cl8 118.8(4) . . ?
C50 C45 C41 122.0(4) . . ?
C9 C46 Cl7 119.5(4) . . ?
C52 C46 Cl7 118.9(4) . . ?
C52 C46 C9 121.6(4) . . ?
C34 C47 H47 118.5 2_655 . ?
C34 C47 C53 123.0(4) 2_655 . ?
C53 C47 H47 118.5 . . ?
C35 C48 Cl6 117.5(4) . . ?
C39 C48 Cl6 120.0(3) . . ?
C39 C48 C35 122.5(4) . . ?
C42 C49 C44 119.4(4) . . ?
C42 C49 H49 120.3 . . ?
C44 C49 H49 120.3 . . ?
C21 C50 H50 119.9 . . ?
C45 C50 C21 120.2(4) . . ?
C45 C50 H50 119.9 . . ?
N3 C51 C35 114.8(4) . . ?
N3 C51 C55 122.1(4) . . ?
C55 C51 C35 123.0(4) . . ?
C37 C52 H52 119.5 . . ?
C46 C52 C37 120.9(4) . . ?
C46 C52 H52 119.5 . . ?
C34 C53 C19 124.9(4) . . ?
C47 C53 C19 117.0(4) . . ?
C47 C53 C34 118.0(4) . . ?
C16 C54 H54 120.2 . . ?
C58 C54 C16 119.7(5) . . ?
C58 C54 H54 120.2 . . ?
C38 C55 C51 117.6(4) . . ?
C61 C55 C38 125.3(5) . . ?
C61 C55 C51 117.1(4) . . ?
N6 C56 H56 119.2 . . ?
N6 C56 C60 121.7(5) . . ?
C60 C56 H56 119.2 . . ?
C41 C57 H57 119.8 . . ?
C60 C57 C41 120.3(5) . . ?
C60 C57 H57 119.8 . . ?
C54 C58 H58 120.3 . . ?
C54 C58 C59 119.5(4) . . ?
C59 C58 H58 120.3 . . ?
N4 C59 C58 122.9(5) . . ?
N4 C59 H59 118.6 . . ?
C58 C59 H59 118.6 . . ?
C56 C60 H60 120.1 . . ?
C57 C60 C56 119.9(5) . . ?
C57 C60 H60 120.1 . . ?
C55 C61 H61 120.1 . . ?
C63 C61 C55 119.9(5) . . ?
C63 C61 H61 120.1 . . ?
N3 C62 H62 118.5 . . ?
N3 C62 C63 122.9(5) . . ?
C63 C62 H62 118.5 . . ?
C61 C63 C62 119.4(5) . . ?
C61 C63 H63 120.3 . . ?
C62 C63 H63 120.3 . . ?

loop_
_geom_bond_atom_site_label_1
_geom_bond_atom_site_label_2
_geom_bond_distance
_geom_bond_site_symmetry_2
_geom_bond_publ_flag
Co1 O1 2.051(3) . ?
Co1 O2 2.037(3) . ?
Co1 N5 2.149(3) . ?
Co1 N6 2.156(3) . ?
Co1 N7 2.155(3) . ?
Co1 N8 2.176(3) 1_655 ?
Co2 O3 2.035(2) . ?
Co2 O4 2.033(3) . ?
Co2 N1 2.140(4) . ?
Co2 N2 2.177(4) . ?
Co2 N3 2.139(4) . ?
Co2 N4 2.156(5) . ?
Cl1 C18 1.742(4) . ?
Cl2 C21 1.743(4) . ?
Cl3 C38 1.740(5) . ?
Cl4 C14 1.744(5) . ?
Cl5 C37 1.737(5) . ?
Cl6 C48 1.731(4) . ?
Cl7 C46 1.746(5) . ?
Cl8 C45 1.746(4) . ?
O1 C3 1.290(5) . ?
O2 C8 1.301(4) . ?
O3 C2 1.286(5) . ?
O4 C35 1.290(5) . ?
N1 C40 1.340(5) . ?
N1 C43 1.335(6) . ?
N2 C13 1.344(5) . ?
N2 C20 1.352(5) . ?
N3 C51 1.373(5) . ?
N3 C62 1.307(6) . ?
N4 C5 1.368(5) . ?
N4 C59 1.317(6) . ?
N5 C1 1.359(5) . ?
N5 C44 1.314(6) . ?
N6 C30 1.356(6) . ?
N6 C56 1.324(6) . ?
N7 C29 1.341(5) . ?
N7 C31 1.337(6) . ?
N8 C10 1.342(5) . ?
N8 C25 1.336(5) . ?
C1 C3 1.436(6) . ?
C1 C9 1.420(6) . ?
C2 C5 1.450(5) . ?
C2 C18 1.393(5) . ?
C3 C37 1.396(6) . ?
C4 C12 1.393(6) . ?
C4 C17 1.403(5) . ?
C4 C24 1.479(6) . ?
C5 C16 1.407(6) . ?
C6 C7 1.490(5) . ?
C6 C11 1.375(6) . ?
C6 C32 1.388(5) . ?
C7 C24 1.405(5) . ?
C7 C27 1.402(6) 2_565 ?
C8 C21 1.391(6) . ?
C8 C30 1.434(6) . ?
C9 C42 1.408(6) . ?
C9 C46 1.405(6) . ?
C10 H10 0.9500 . ?
C10 C11 1.386(6) . ?
C11 H11 0.9500 . ?
C12 H12 0.9500 . ?
C12 C20 1.383(6) . ?
C13 H13 0.9500 . ?
C13 C17 1.372(6) . ?
C14 C15 1.364(5) . ?
C14 C16 1.416(6) . ?
C15 H15 0.9500 . ?
C15 C18 1.403(6) . ?
C16 C54 1.418(6) . ?
C17 H17 0.9500 . ?
C19 C22 1.398(6) . ?
C19 C33 1.386(7) . ?
C19 C53 1.479(6) . ?
C20 H20 0.9500 . ?
C21 C50 1.405(6) . ?
C22 H22 0.9500 . ?
C22 C29 1.377(6) . ?
C23 H23 0.9500 . ?
C23 C28 1.392(6) . ?
C23 C43 1.384(6) . ?
C24 C27 1.395(5) . ?
C25 H25 0.9500 . ?
C25 C32 1.385(5) . ?
C26 H26 0.9500 . ?
C26 C28 1.393(7) . ?
C26 C40 1.380(6) . ?
C27 H27 0.9500 . ?
C28 C34 1.475(6) . ?
C29 H29 0.9500 . ?
C30 C41 1.428(6) . ?
C31 H31 0.9500 . ?
C31 C33 1.383(6) . ?
C32 H32 0.9500 . ?
C33 H33 0.9500 . ?
C34 C47 1.391(6) 2_655 ?
C34 C53 1.403(6) . ?
C35 C48 1.395(6) . ?
C35 C51 1.432(6) . ?
C37 C52 1.403(7) . ?
C38 C39 1.360(6) . ?
C38 C55 1.411(6) . ?
C39 H39 0.9500 . ?
C39 C48 1.393(7) . ?
C40 H40 0.9500 . ?
C41 C45 1.409(7) . ?
C41 C57 1.415(7) . ?
C42 H42 0.9500 . ?
C42 C49 1.363(6) . ?
C43 H43 0.9500 . ?
C44 H44 0.9500 . ?
C44 C49 1.409(7) . ?
C45 C50 1.363(7) . ?
C46 C52 1.357(7) . ?
C47 H47 0.9500 . ?
C47 C53 1.395(6) . ?
C49 H49 0.9500 . ?
C50 H50 0.9500 . ?
C51 C55 1.414(7) . ?
C52 H52 0.9500 . ?
C54 H54 0.9500 . ?
C54 C58 1.365(7) . ?
C55 C61 1.398(7) . ?
C56 H56 0.9500 . ?
C56 C60 1.406(7) . ?
C57 H57 0.9500 . ?
C57 C60 1.350(8) . ?
C58 H58 0.9500 . ?
C58 C59 1.396(9) . ?
C59 H59 0.9500 . ?
C60 H60 0.9500 . ?
C61 H61 0.9500 . ?
C61 C63 1.361(7) . ?
C62 H62 0.9500 . ?
C62 C63 1.403(8) . ?
C63 H63 0.9500 . ?

loop_
_geom_torsion_atom_site_label_1
_geom_torsion_atom_site_label_2
_geom_torsion_atom_site_label_3
_geom_torsion_atom_site_label_4
_geom_torsion
_geom_torsion_site_symmetry_1
_geom_torsion_site_symmetry_2
_geom_torsion_site_symmetry_3
_geom_torsion_site_symmetry_4
_geom_torsion_publ_flag
Co1 O1 C3 C1 -2.2(4) . . . . ?
Co1 O1 C3 C37 177.5(3) . . . . ?
Co1 O2 C8 C21 -176.9(3) . . . . ?
Co1 O2 C8 C30 2.5(5) . . . . ?
Co1 N5 C1 C3 -1.2(4) . . . . ?
Co1 N5 C1 C9 179.2(3) . . . . ?
Co1 N5 C44 C49 -178.5(4) . . . . ?
Co1 N6 C30 C8 -4.0(5) . . . . ?
Co1 N6 C30 C41 174.8(3) . . . . ?
Co1 N6 C56 C60 -173.6(4) . . . . ?
Co1 N7 C29 C22 177.3(3) . . . . ?
Co1 N7 C31 C33 -176.9(3) . . . . ?
Co1 N8 C10 C11 167.5(3) 1_455 . . . ?
Co1 N8 C25 C32 -166.2(4) 1_455 . . . ?
Co2 O3 C2 C5 12.2(4) . . . . ?
Co2 O3 C2 C18 -167.5(3) . . . . ?
Co2 O4 C35 C48 169.2(3) . . . . ?
Co2 O4 C35 C51 -7.8(5) . . . . ?
Co2 N1 C40 C26 177.9(3) . . . . ?
Co2 N1 C43 C23 -178.5(3) . . . . ?
Co2 N2 C13 C17 -170.0(3) . . . . ?
Co2 N2 C20 C12 169.9(3) . . . . ?
Co2 N3 C51 C35 4.7(6) . . . . ?
Co2 N3 C51 C55 -173.2(4) . . . . ?
Co2 N3 C62 C63 174.8(7) . . . . ?
Co2 N4 C5 C2 -6.1(4) . . . . ?
Co2 N4 C5 C16 172.6(3) . . . . ?
Co2 N4 C59 C58 -171.5(4) . . . . ?
Cl2 C21 C50 C45 179.4(4) . . . . ?
Cl3 C38 C39 C48 178.6(3) . . . . ?
Cl3 C38 C55 C51 -178.0(4) . . . . ?
Cl3 C38 C55 C61 1.3(8) . . . . ?
Cl4 C14 C15 C18 179.2(3) . . . . ?
Cl4 C14 C16 C5 -179.3(3) . . . . ?
Cl4 C14 C16 C54 2.2(6) . . . . ?
Cl5 C37 C52 C46 179.7(4) . . . . ?
Cl7 C46 C52 C37 -178.0(3) . . . . ?
Cl8 C45 C50 C21 -179.3(3) . . . . ?
O1 C3 C37 Cl5 -0.9(5) . . . . ?
O1 C3 C37 C52 178.6(4) . . . . ?
O2 C8 C21 Cl2 -0.4(6) . . . . ?
O2 C8 C21 C50 177.5(4) . . . . ?
O2 C8 C30 N6 1.2(6) . . . . ?
O2 C8 C30 C41 -177.6(4) . . . . ?
O3 C2 C5 N4 -3.7(5) . . . . ?
O3 C2 C5 C16 177.6(4) . . . . ?
O3 C2 C18 Cl1 3.3(5) . . . . ?
O3 C2 C18 C15 -177.6(4) . . . . ?
O4 C35 C48 Cl6 -0.6(6) . . . . ?
O4 C35 C48 C39 -178.8(4) . . . . ?
O4 C35 C51 N3 1.8(7) . . . . ?
O4 C35 C51 C55 179.7(5) . . . . ?
N2 C13 C17 C4 0.1(7) . . . . ?
N3 C51 C55 C38 176.0(5) . . . . ?
N3 C51 C55 C61 -3.4(9) . . . . ?
N3 C62 C63 C61 -1.5(15) . . . . ?
N4 C5 C16 C14 -178.3(4) . . . . ?
N4 C5 C16 C54 0.4(6) . . . . ?
N5 C1 C3 O1 2.3(5) . . . . ?
N5 C1 C3 C37 -177.4(3) . . . . ?
N5 C1 C9 C42 -0.5(5) . . . . ?
N5 C1 C9 C46 178.5(4) . . . . ?
N5 C44 C49 C42 -0.5(8) . . . . ?
N6 C30 C41 C45 180.0(4) . . . . ?
N6 C30 C41 C57 0.8(7) . . . . ?
N6 C56 C60 C57 -1.8(9) . . . . ?
N7 C31 C33 C19 -0.9(7) . . . . ?
N8 C10 C11 C6 -1.9(7) . . . . ?
N8 C25 C32 C6 -2.7(8) . . . . ?
C1 N5 C44 C49 0.4(7) . . . . ?
C1 C3 C37 Cl5 178.8(3) . . . . ?
C1 C3 C37 C52 -1.7(6) . . . . ?
C1 C9 C42 C49 0.4(6) . . . . ?
C1 C9 C46 Cl7 178.4(3) . . . . ?
C1 C9 C46 C52 -0.6(6) . . . . ?
C2 C5 C16 C14 0.3(6) . . . . ?
C2 C5 C16 C54 179.0(4) . . . . ?
C3 C1 C9 C42 179.9(3) . . . . ?
C3 C1 C9 C46 -1.1(5) . . . . ?
C3 C37 C52 C46 0.2(7) . . . . ?
C4 C12 C20 N2 0.8(7) . . . . ?
C4 C24 C27 C7 -176.3(4) . . . 2_565 ?
C5 N4 C59 C58 0.8(8) . . . . ?
C5 C2 C18 Cl1 -176.5(3) . . . . ?
C5 C2 C18 C15 2.6(5) . . . . ?
C5 C16 C54 C58 0.7(6) . . . . ?
C6 C7 C24 C4 -7.5(6) . . . . ?
C6 C7 C24 C27 176.0(3) . . . . ?
C7 C6 C11 C10 -176.4(4) . . . . ?
C7 C6 C32 C25 178.6(4) . . . . ?
C7 C24 C27 C7 0.4(6) . . . 2_565 ?
C8 C21 C50 C45 1.5(7) . . . . ?
C8 C30 C41 C45 -1.4(7) . . . . ?
C8 C30 C41 C57 179.5(4) . . . . ?
C9 C1 C3 O1 -178.1(3) . . . . ?
C9 C1 C3 C37 2.2(5) . . . . ?
C9 C42 C49 C44 0.1(7) . . . . ?
C9 C46 C52 C37 1.0(7) . . . . ?
C10 N8 C25 C32 2.7(7) . . . . ?
C11 C6 C7 C24 -56.5(6) . . . . ?
C11 C6 C7 C27 119.9(4) . . . 2_565 ?
C11 C6 C32 C25 0.3(7) . . . . ?
C12 C4 C17 C13 -0.6(6) . . . . ?
C12 C4 C24 C7 139.6(4) . . . . ?
C12 C4 C24 C27 -43.9(6) . . . . ?
C13 N2 C20 C12 -1.3(6) . . . . ?
C14 C15 C18 Cl1 178.9(3) . . . . ?
C14 C15 C18 C2 -0.2(6) . . . . ?
C14 C16 C54 C58 179.3(4) . . . . ?
C15 C14 C16 C5 2.4(6) . . . . ?
C15 C14 C16 C54 -176.2(4) . . . . ?
C16 C14 C15 C18 -2.5(6) . . . . ?
C16 C54 C58 C59 -1.0(8) . . . . ?
C17 C4 C12 C20 0.2(6) . . . . ?
C17 C4 C24 C7 -43.4(6) . . . . ?
C17 C4 C24 C27 133.1(4) . . . . ?
C18 C2 C5 N4 176.1(3) . . . . ?
C18 C2 C5 C16 -2.6(5) . . . . ?
C19 C22 C29 N7 0.0(6) . . . . ?
C20 N2 C13 C17 0.8(6) . . . . ?
C21 C8 C30 N6 -179.4(4) . . . . ?
C21 C8 C30 C41 1.9(6) . . . . ?
C22 C19 C33 C31 0.9(6) . . . . ?
C22 C19 C53 C34 41.2(6) . . . . ?
C22 C19 C53 C47 -135.3(5) . . . . ?
C23 C28 C34 C47 -124.2(5) . . . 2_655 ?
C23 C28 C34 C53 53.8(6) . . . . ?
C24 C4 C12 C20 177.4(4) . . . . ?
C24 C4 C17 C13 -177.8(4) . . . . ?
C25 N8 C10 C11 -0.4(6) . . . . ?
C26 C28 C34 C47 52.8(6) . . . 2_655 ?
C26 C28 C34 C53 -129.3(5) . . . . ?
C27 C7 C24 C4 176.1(4) 2_565 . . . ?
C27 C7 C24 C27 -0.4(6) 2_565 . . . ?
C28 C23 C43 N1 0.9(6) . . . . ?
C28 C26 C40 N1 0.2(6) . . . . ?
C28 C34 C53 C19 6.8(7) . . . . ?
C28 C34 C53 C47 -176.7(4) . . . . ?
C29 N7 C31 C33 0.4(6) . . . . ?
C30 N6 C56 C60 1.5(8) . . . . ?
C30 C8 C21 Cl2 -179.8(3) . . . . ?
C30 C8 C21 C50 -1.9(6) . . . . ?
C30 C41 C45 Cl8 179.2(3) . . . . ?
C30 C41 C45 C50 0.9(7) . . . . ?
C30 C41 C57 C60 -1.0(8) . . . . ?
C31 N7 C29 C22 0.0(6) . . . . ?
C32 C6 C7 C24 125.3(5) . . . . ?
C32 C6 C7 C27 -58.3(5) . . . 2_565 ?
C32 C6 C11 C10 1.9(6) . . . . ?
C33 C19 C22 C29 -0.5(6) . . . . ?
C33 C19 C53 C34 -142.8(5) . . . . ?
C33 C19 C53 C47 40.6(6) . . . . ?
C34 C47 C53 C19 175.6(4) 2_655 . . . ?
C34 C47 C53 C34 -1.2(8) 2_655 . . . ?
C35 C51 C55 C38 -1.7(8) . . . . ?
C35 C51 C55 C61 179.0(6) . . . . ?
C38 C39 C48 Cl6 -177.8(4) . . . . ?
C38 C39 C48 C35 0.4(7) . . . . ?
C38 C55 C61 C63 -178.3(7) . . . . ?
C39 C38 C55 C51 0.2(7) . . . . ?
C39 C38 C55 C61 179.5(6) . . . . ?
C40 N1 C43 C23 0.4(6) . . . . ?
C40 C26 C28 C23 1.1(6) . . . . ?
C40 C26 C28 C34 -176.0(4) . . . . ?
C41 C45 C50 C21 -0.9(7) . . . . ?
C41 C57 C60 C56 1.5(9) . . . . ?
C42 C9 C46 Cl7 -2.6(6) . . . . ?
C42 C9 C46 C52 178.4(4) . . . . ?
C43 N1 C40 C26 -1.0(6) . . . . ?
C43 C23 C28 C26 -1.6(6) . . . . ?
C43 C23 C28 C34 175.4(4) . . . . ?
C44 N5 C1 C3 179.7(4) . . . . ?
C44 N5 C1 C9 0.1(6) . . . . ?
C45 C41 C57 C60 179.9(5) . . . . ?
C46 C9 C42 C49 -178.5(4) . . . . ?
C47 C34 C53 C19 -175.3(4) 2_655 . . . ?
C47 C34 C53 C47 1.2(8) 2_655 . . . ?
C48 C35 C51 N3 -175.4(4) . . . . ?
C48 C35 C51 C55 2.4(7) . . . . ?
C51 N3 C62 C63 -0.9(13) . . . . ?
C51 C35 C48 Cl6 176.5(3) . . . . ?
C51 C35 C48 C39 -1.7(7) . . . . ?
C51 C55 C61 C63 0.9(12) . . . . ?
C53 C19 C22 C29 175.6(4) . . . . ?
C53 C19 C33 C31 -175.2(4) . . . . ?
C54 C58 C59 N4 0.3(9) . . . . ?
C55 C38 C39 C48 0.4(7) . . . . ?
C55 C61 C63 C62 1.4(15) . . . . ?
C56 N6 C30 C8 -179.9(4) . . . . ?
C56 N6 C30 C41 -1.1(7) . . . . ?
C57 C41 C45 Cl8 -1.7(8) . . . . ?
C57 C41 C45 C50 179.9(5) . . . . ?
C59 N4 C5 C2 -179.8(4) . . . . ?
C59 N4 C5 C16 -1.1(7) . . . . ?
C62 N3 C51 C35 -178.8(6) . . . . ?
C62 N3 C51 C55 3.3(9) . . . . ?
